data_7033112
loop_
_publ_author_name
'Tsao, Fu An'
'Stephan, Douglas W.'

_publ_section_title
;
 1,1-Carboboration to tellurium-boron intramolecular frustrated Lewis
 pairs.
;
_journal_issue 1
_journal_name_full 'Dalton transactions (Cambridge, England : 2003)'
_journal_page_first 71
_journal_page_last 74
_journal_paper_doi 10.1039/c4dt03241a
_journal_volume 44
_journal_year 2015
_chemical_formula_sum 'C34 H14 B F15 I2 Te'
_chemical_formula_weight 1099.66
_chemical_name_systematic
; 
 ? 
;
_space_group_IT_number 14
_symmetry_cell_setting monoclinic
_symmetry_space_group_name_Hall '-P 2ybc'
_symmetry_space_group_name_H-M 'P 1 21/c 1'
_atom_sites_solution_hydrogens geom
_atom_sites_solution_primary direct
_atom_sites_solution_secondary difmap
_audit_creation_method SHELXL-97
_cell_angle_alpha 90.00
_cell_angle_beta 96.781(4)
_cell_angle_gamma 90.00
_cell_formula_units_Z 4
_cell_length_a 14.3384(15)
_cell_length_b 19.7349(18)
_cell_length_c 12.5751(13)
_cell_measurement_temperature 149(2)
_cell_volume 3533.4(6)
_computing_structure_refinement 'SHELXL-97 (Sheldrick, 2008)'
_computing_structure_solution 'SHELXS-97 (Sheldrick, 2008)'
_diffrn_ambient_temperature 149(2)
_diffrn_measured_fraction_theta_full 1.000
_diffrn_measured_fraction_theta_max 1.000
_diffrn_radiation_monochromator graphite
_diffrn_radiation_source 'fine-focus sealed tube'
_diffrn_radiation_type MoK\a
_diffrn_radiation_wavelength 0.71073
_diffrn_reflns_av_R_equivalents 0.0273
_diffrn_reflns_av_sigmaI/netI 0.0129
_diffrn_reflns_limit_h_max 17
_diffrn_reflns_limit_h_min -17
_diffrn_reflns_limit_k_max 23
_diffrn_reflns_limit_k_min -23
_diffrn_reflns_limit_l_max 14
_diffrn_reflns_limit_l_min -14
_diffrn_reflns_number 49755
_diffrn_reflns_theta_full 25.00
_diffrn_reflns_theta_max 25.00
_diffrn_reflns_theta_min 1.76
_exptl_absorpt_coefficient_mu 2.695
_exptl_absorpt_correction_T_max 0.7456
_exptl_absorpt_correction_T_min 0.5966
_exptl_absorpt_correction_type multi-scan
_exptl_absorpt_process_details SADABS
_exptl_crystal_colour red
_exptl_crystal_density_diffrn 2.074
_exptl_crystal_density_method 'not measured'
_exptl_crystal_F_000 2073
_exptl_crystal_size_max 0.20
_exptl_crystal_size_mid 0.20
_exptl_crystal_size_min 0.03
_refine_diff_density_max 0.628
_refine_diff_density_min -0.948
_refine_diff_density_rms 0.079
_refine_ls_extinction_method none
_refine_ls_goodness_of_fit_ref 1.169
_refine_ls_hydrogen_treatment constr
_refine_ls_matrix_type full
_refine_ls_number_parameters 478
_refine_ls_number_reflns 6211
_refine_ls_number_restraints 0
_refine_ls_restrained_S_all 1.169
_refine_ls_R_factor_all 0.0268
_refine_ls_R_factor_gt 0.0246
_refine_ls_shift/su_max 0.002
_refine_ls_shift/su_mean 0.000
_refine_ls_structure_factor_coef Fsqd
_refine_ls_weighting_details 'calc w=1/[\s^2^(Fo^2^)+(0.0106P)^2^+10.3254P] where P=(Fo^2^+2Fc^2^)/3'
_refine_ls_weighting_scheme calc
_refine_ls_wR_factor_gt 0.0533
_refine_ls_wR_factor_ref 0.0547
_reflns_number_gt 5873
_reflns_number_total 6211
_reflns_threshold_expression >2sigma(I)
_cod_data_source_file c4dt03241a2.cif
_cod_data_source_block jt011_0ma
_cod_depositor_comments 'Adding full bibliography for 7033111--7033113.cif.'
_cod_original_sg_symbol_H-M P2(1)/c
_cod_database_code 7033112

loop_
_symmetry_equiv_pos_as_xyz
'x, y, z'
'-x, y+1/2, -z+1/2'
'-x, -y, -z'
'x, -y-1/2, z-1/2'

loop_
_atom_site_label
_atom_site_type_symbol
_atom_site_fract_x
_atom_site_fract_y
_atom_site_fract_z
_atom_site_U_iso_or_equiv
_atom_site_adp_type
_atom_site_occupancy
_atom_site_symmetry_multiplicity
_atom_site_calc_flag
_atom_site_refinement_flags
I2 I 0.593645(18) 0.733996(13) 0.42932(2) 0.03511(7) Uani 1 1 d .
I1 I 0.578109(16) 0.936035(12) 0.090056(18) 0.02788(7) Uani 1 1 d .
Te1 Te 0.593705(15) 0.828206(12) 0.264996(17) 0.02143(6) Uani 1 1 d .
F5 F 0.63182(14) 1.05203(11) 0.43386(18) 0.0345(5) Uani 1 1 d .
F1 F 0.91528(13) 0.96797(11) 0.32818(16) 0.0285(5) Uani 1 1 d .
F2 F 1.01049(14) 1.06705(11) 0.43969(18) 0.0343(5) Uani 1 1 d .
F3 F 0.91943(18) 1.15631(12) 0.5545(2) 0.0517(7) Uani 1 1 d .
F4 F 0.72761(18) 1.14902(12) 0.5479(2) 0.0522(7) Uani 1 1 d .
F10 F 0.76002(15) 0.92765(11) -0.03600(15) 0.0316(5) Uani 1 1 d .
F9 F 0.84482(17) 0.82416(13) -0.11741(16) 0.0420(6) Uani 1 1 d .
F6 F 0.83672(14) 0.83530(11) 0.31247(15) 0.0290(5) Uani 1 1 d .
F7 F 0.92684(14) 0.73531(11) 0.22780(17) 0.0324(5) Uani 1 1 d .
F8 F 0.93143(16) 0.72676(12) 0.01384(18) 0.0392(5) Uani 1 1 d .
F14 F 0.96867(19) 1.11273(15) 0.0524(2) 0.0609(8) Uani 1 1 d .
F15 F 0.91661(14) 0.98920(11) 0.09924(17) 0.0348(5) Uani 1 1 d .
F13 F 0.8512(3) 1.22002(14) 0.0649(3) 0.0744(9) Uani 1 1 d .
F12 F 0.6790(2) 1.20016(13) 0.1318(2) 0.0583(7) Uani 1 1 d .
F11 F 0.63069(16) 1.07808(12) 0.19457(19) 0.0392(5) Uani 1 1 d .
C15 C 0.4487(2) 0.8558(2) 0.2742(3) 0.0287(8) Uani 1 1 d .
H15A H 0.4274 0.8357 0.3394 0.034 Uiso 1 1 calc R
H15B H 0.4433 0.9057 0.2792 0.034 Uiso 1 1 calc R
C16 C 0.3863(3) 0.8303(2) 0.1752(3) 0.0382(10) Uani 1 1 d .
H16A H 0.4094 0.8484 0.1097 0.046 Uiso 1 1 calc R
H16B H 0.3887 0.7802 0.1722 0.046 Uiso 1 1 calc R
C17 C 0.2860(3) 0.8534(2) 0.1805(3) 0.0383(10) Uani 1 1 d .
C18 C 0.2636(3) 0.9217(3) 0.1758(4) 0.0459(11) Uani 1 1 d .
H18A H 0.3106 0.9543 0.1662 0.055 Uiso 1 1 calc R
C19 C 0.1722(3) 0.9427(3) 0.1851(4) 0.0613(15) Uani 1 1 d .
H19A H 0.1566 0.9895 0.1824 0.074 Uiso 1 1 calc R
C20 C 0.1043(3) 0.8946(4) 0.1984(4) 0.0731(19) Uani 1 1 d .
H20A H 0.0419 0.9086 0.2053 0.088 Uiso 1 1 calc R
C21 C 0.1265(3) 0.8270(4) 0.2016(5) 0.0732(19) Uani 1 1 d .
H21A H 0.0793 0.7944 0.2105 0.088 Uiso 1 1 calc R
C22 C 0.2174(3) 0.8059(3) 0.1921(4) 0.0545(13) Uani 1 1 d .
H22A H 0.2323 0.7590 0.1935 0.065 Uiso 1 1 calc R
C2 C 0.6658(2) 0.90845(18) 0.3615(3) 0.0213(7) Uani 1 1 d .
C9 C 0.6637(2) 0.90314(18) 0.4787(3) 0.0226(7) Uani 1 1 d .
C10 C 0.5817(3) 0.9138(2) 0.5259(3) 0.0306(8) Uani 1 1 d .
H10A H 0.5244 0.9233 0.4825 0.037 Uiso 1 1 calc R
C11 C 0.5839(3) 0.9103(2) 0.6369(3) 0.0381(10) Uani 1 1 d .
H11A H 0.5282 0.9182 0.6691 0.046 Uiso 1 1 calc R
C12 C 0.6668(3) 0.8954(2) 0.7003(3) 0.0410(10) Uani 1 1 d .
H12A H 0.6680 0.8929 0.7759 0.049 Uiso 1 1 calc R
C13 C 0.7478(3) 0.8843(2) 0.6537(3) 0.0366(9) Uani 1 1 d .
H13A H 0.8047 0.8741 0.6974 0.044 Uiso 1 1 calc R
C14 C 0.7468(2) 0.88768(19) 0.5436(3) 0.0276(8) Uani 1 1 d .
H14A H 0.8028 0.8795 0.5121 0.033 Uiso 1 1 calc R
C1 C 0.7180(2) 0.95079(17) 0.3102(3) 0.0194(7) Uani 1 1 d .
C4 C 0.7700(2) 1.00525(17) 0.3778(2) 0.0206(7) Uani 1 1 d .
C3 C 0.7259(2) 1.05342(19) 0.4355(3) 0.0258(8) Uani 1 1 d .
C5 C 0.7744(3) 1.10381(19) 0.4945(3) 0.0318(9) Uani 1 1 d .
C6 C 0.8708(3) 1.10852(19) 0.4968(3) 0.0327(9) Uani 1 1 d .
C7 C 0.9167(2) 1.06266(18) 0.4389(3) 0.0253(8) Uani 1 1 d .
C8 C 0.8670(2) 1.01237(18) 0.3817(3) 0.0209(7) Uani 1 1 d .
B1 B 0.7369(3) 0.9515(2) 0.1851(3) 0.0209(8) Uani 1 1 d .
C23 C 0.7909(2) 0.88708(17) 0.1423(3) 0.0197(7) Uani 1 1 d .
C28 C 0.7982(2) 0.88007(18) 0.0327(3) 0.0230(7) Uani 1 1 d .
C27 C 0.8431(2) 0.82750(19) -0.0109(3) 0.0265(8) Uani 1 1 d .
C26 C 0.8864(2) 0.77814(19) 0.0545(3) 0.0267(8) Uani 1 1 d .
C25 C 0.8830(2) 0.78257(17) 0.1629(3) 0.0226(7) Uani 1 1 d .
C24 C 0.8359(2) 0.83576(18) 0.2046(3) 0.0211(7) Uani 1 1 d .
C29 C 0.7684(2) 1.02569(18) 0.1459(3) 0.0231(7) Uani 1 1 d .
C34 C 0.7136(3) 1.0834(2) 0.1542(3) 0.0298(8) Uani 1 1 d .
C33 C 0.7382(3) 1.1475(2) 0.1251(3) 0.0402(10) Uani 1 1 d .
C32 C 0.8248(4) 1.1579(2) 0.0911(4) 0.0462(11) Uani 1 1 d .
C31 C 0.8834(3) 1.1037(2) 0.0836(3) 0.0402(10) Uani 1 1 d .
C30 C 0.8546(3) 1.03914(19) 0.1093(3) 0.0278(8) Uani 1 1 d .

loop_
_atom_site_aniso_label
_atom_site_aniso_U_11
_atom_site_aniso_U_22
_atom_site_aniso_U_33
_atom_site_aniso_U_23
_atom_site_aniso_U_13
_atom_site_aniso_U_12
I2 0.03694(14) 0.03385(14) 0.03486(14) 0.01217(11) 0.00564(11) 0.00305(11)
I1 0.02353(12) 0.03433(14) 0.02448(12) 0.00572(10) -0.00267(9) 0.00217(10)
Te1 0.01635(11) 0.02751(12) 0.02017(11) 0.00219(9) 0.00112(8) 0.00163(9)
F5 0.0215(11) 0.0389(13) 0.0454(13) -0.0045(10) 0.0136(9) 0.0067(9)
F1 0.0198(10) 0.0367(12) 0.0297(11) -0.0099(9) 0.0053(8) 0.0050(9)
F2 0.0213(11) 0.0368(13) 0.0449(13) -0.0062(10) 0.0039(9) -0.0049(9)
F3 0.0494(15) 0.0346(14) 0.0740(18) -0.0265(13) 0.0201(13) -0.0160(12)
F4 0.0494(15) 0.0359(14) 0.0769(19) -0.0261(13) 0.0308(13) 0.0006(12)
F10 0.0388(12) 0.0394(13) 0.0161(10) 0.0050(9) 0.0011(8) 0.0085(10)
F9 0.0484(14) 0.0603(16) 0.0182(10) -0.0098(10) 0.0070(10) 0.0123(12)
F6 0.0331(11) 0.0380(12) 0.0173(10) 0.0082(9) 0.0084(8) 0.0143(9)
F7 0.0305(11) 0.0285(12) 0.0404(12) 0.0115(10) 0.0128(9) 0.0103(9)
F8 0.0390(13) 0.0376(13) 0.0428(13) -0.0133(11) 0.0128(10) 0.0109(10)
F14 0.0556(17) 0.0584(18) 0.0732(19) -0.0011(15) 0.0257(14) -0.0284(14)
F15 0.0265(11) 0.0389(13) 0.0407(12) -0.0002(10) 0.0114(9) -0.0012(10)
F13 0.109(3) 0.0280(14) 0.089(2) 0.0058(15) 0.025(2) -0.0226(16)
F12 0.077(2) 0.0260(13) 0.0698(18) -0.0012(12) 0.0012(15) 0.0154(13)
F11 0.0352(13) 0.0362(13) 0.0471(14) -0.0001(11) 0.0090(10) 0.0130(10)
C15 0.0149(17) 0.038(2) 0.033(2) 0.0033(17) 0.0021(14) 0.0019(15)
C16 0.0212(19) 0.049(3) 0.043(2) -0.004(2) -0.0037(17) -0.0059(18)
C17 0.0191(19) 0.058(3) 0.036(2) 0.009(2) -0.0037(16) -0.0028(18)
C18 0.027(2) 0.063(3) 0.047(3) 0.011(2) 0.0015(18) 0.002(2)
C19 0.045(3) 0.084(4) 0.055(3) 0.021(3) 0.007(2) 0.027(3)
C20 0.024(2) 0.125(6) 0.071(4) 0.042(4) 0.010(2) 0.017(3)
C21 0.023(2) 0.108(5) 0.086(4) 0.050(4) -0.003(2) -0.009(3)
C22 0.028(2) 0.061(3) 0.071(3) 0.026(3) -0.009(2) -0.009(2)
C2 0.0143(16) 0.0283(19) 0.0206(16) -0.0006(14) -0.0006(13) 0.0036(14)
C9 0.0227(17) 0.0283(19) 0.0171(16) 0.0022(14) 0.0036(13) 0.0027(14)
C10 0.0248(19) 0.047(2) 0.0198(17) 0.0021(16) 0.0038(14) 0.0026(17)
C11 0.035(2) 0.056(3) 0.0256(19) 0.0012(18) 0.0140(16) 0.003(2)
C12 0.049(3) 0.056(3) 0.0178(18) 0.0049(18) 0.0043(17) -0.003(2)
C13 0.035(2) 0.049(3) 0.0236(19) 0.0063(18) -0.0035(16) 0.0040(19)
C14 0.0234(18) 0.034(2) 0.0248(18) 0.0022(15) 0.0026(14) 0.0043(16)
C1 0.0132(15) 0.0260(18) 0.0193(16) 0.0011(14) 0.0026(12) 0.0076(13)
C4 0.0208(17) 0.0259(18) 0.0151(15) 0.0024(13) 0.0022(12) 0.0040(14)
C3 0.0212(17) 0.0289(19) 0.0287(18) 0.0034(15) 0.0088(14) 0.0064(15)
C5 0.039(2) 0.0238(19) 0.036(2) -0.0053(16) 0.0173(17) 0.0012(16)
C6 0.037(2) 0.0225(19) 0.040(2) -0.0048(16) 0.0099(17) -0.0070(16)
C7 0.0214(18) 0.0267(19) 0.0286(18) 0.0008(15) 0.0067(14) -0.0017(14)
C8 0.0198(16) 0.0254(18) 0.0180(16) 0.0009(14) 0.0043(13) 0.0062(14)
B1 0.0189(18) 0.027(2) 0.0159(18) 0.0026(15) -0.0001(14) 0.0051(16)
C23 0.0168(16) 0.0227(18) 0.0199(16) 0.0002(13) 0.0034(13) -0.0009(13)
C28 0.0215(17) 0.0280(19) 0.0191(16) 0.0007(14) 0.0004(13) -0.0005(14)
C27 0.0267(18) 0.036(2) 0.0179(16) -0.0062(15) 0.0059(14) -0.0029(16)
C26 0.0207(17) 0.0271(19) 0.0341(19) -0.0086(16) 0.0104(15) -0.0006(15)
C25 0.0148(16) 0.0222(18) 0.0318(18) 0.0049(15) 0.0062(14) 0.0000(14)
C24 0.0177(16) 0.0292(19) 0.0173(16) 0.0019(14) 0.0067(13) -0.0010(14)
C29 0.0261(18) 0.0267(19) 0.0158(16) 0.0021(14) -0.0001(13) 0.0007(15)
C34 0.034(2) 0.030(2) 0.0240(18) -0.0007(15) -0.0009(15) 0.0027(16)
C33 0.057(3) 0.025(2) 0.037(2) -0.0038(17) 0.000(2) 0.0015(19)
C32 0.069(3) 0.025(2) 0.045(2) 0.0003(19) 0.007(2) -0.013(2)
C31 0.046(2) 0.041(2) 0.035(2) -0.0026(19) 0.0097(18) -0.019(2)
C30 0.0310(19) 0.029(2) 0.0234(18) -0.0018(15) 0.0046(15) -0.0010(16)

loop_
_atom_type_symbol
_atom_type_description
_atom_type_scat_dispersion_real
_atom_type_scat_dispersion_imag
_atom_type_scat_source
C C 0.0033 0.0016 'International Tables Vol C Tables 4.2.6.8 and 6.1.1.4'
H H 0.0000 0.0000 'International Tables Vol C Tables 4.2.6.8 and 6.1.1.4'
F F 0.0171 0.0103 'International Tables Vol C Tables 4.2.6.8 and 6.1.1.4'
Te Te -0.5308 1.6751 'International Tables Vol C Tables 4.2.6.8 and 6.1.1.4'
I I -0.4742 1.8119 'International Tables Vol C Tables 4.2.6.8 and 6.1.1.4'
B B 0.0013 0.0007 'International Tables Vol C Tables 4.2.6.8 and 6.1.1.4'

loop_
_geom_angle_atom_site_label_1
_geom_angle_atom_site_label_2
_geom_angle_atom_site_label_3
_geom_angle
B1 I1 Te1 75.62(9)
C15 Te1 C2 100.53(13)
C15 Te1 I2 92.50(10)
C2 Te1 I2 96.53(9)
C15 Te1 I1 82.78(10)
C2 Te1 I1 83.35(9)
I2 Te1 I1 175.162(11)
C16 C15 Te1 110.3(3)
C16 C15 H15A 109.6
Te1 C15 H15A 109.6
C16 C15 H15B 109.6
Te1 C15 H15B 109.6
H15A C15 H15B 108.1
C17 C16 C15 109.3(3)
C17 C16 H16A 109.8
C15 C16 H16A 109.8
C17 C16 H16B 109.8
C15 C16 H16B 109.8
H16A C16 H16B 108.3
C22 C17 C18 120.1(4)
C22 C17 C16 119.5(4)
C18 C17 C16 120.5(4)
C17 C18 C19 120.1(5)
C17 C18 H18A 119.9
C19 C18 H18A 119.9
C20 C19 C18 119.3(5)
C20 C19 H19A 120.4
C18 C19 H19A 120.4
C21 C20 C19 120.5(5)
C21 C20 H20A 119.8
C19 C20 H20A 119.8
C20 C21 C22 120.5(5)
C20 C21 H21A 119.8
C22 C21 H21A 119.8
C17 C22 C21 119.6(5)
C17 C22 H22A 120.2
C21 C22 H22A 120.2
C1 C2 C9 127.0(3)
C1 C2 Te1 116.2(2)
C9 C2 Te1 116.0(2)
C10 C9 C14 119.2(3)
C10 C9 C2 122.1(3)
C14 C9 C2 118.7(3)
C9 C10 C11 120.0(3)
C9 C10 H10A 120.0
C11 C10 H10A 120.0
C12 C11 C10 120.2(4)
C12 C11 H11A 119.9
C10 C11 H11A 119.9
C13 C12 C11 119.9(3)
C13 C12 H12A 120.0
C11 C12 H12A 120.0
C12 C13 C14 120.5(4)
C12 C13 H13A 119.7
C14 C13 H13A 119.7
C13 C14 C9 120.1(3)
C13 C14 H14A 119.9
C9 C14 H14A 119.9
C2 C1 C4 116.1(3)
C2 C1 B1 129.7(3)
C4 C1 B1 114.2(3)
C3 C4 C8 115.2(3)
C3 C4 C1 123.7(3)
C8 C4 C1 121.0(3)
F5 C3 C5 117.6(3)
F5 C3 C4 119.6(3)
C5 C3 C4 122.9(3)
F4 C5 C3 120.0(3)
F4 C5 C6 120.1(3)
C3 C5 C6 119.9(3)
F3 C6 C7 120.0(3)
F3 C6 C5 121.0(3)
C7 C6 C5 118.9(3)
F2 C7 C8 120.4(3)
F2 C7 C6 119.5(3)
C8 C7 C6 120.0(3)
F1 C8 C7 117.8(3)
F1 C8 C4 119.1(3)
C7 C8 C4 123.0(3)
C23 B1 C29 116.5(3)
C23 B1 C1 117.1(3)
C29 B1 C1 112.7(3)
C23 B1 I1 101.1(2)
C29 B1 I1 103.8(2)
C1 B1 I1 102.6(2)
C24 C23 C28 113.5(3)
C24 C23 B1 126.5(3)
C28 C23 B1 120.0(3)
F10 C28 C27 116.5(3)
F10 C28 C23 119.3(3)
C27 C28 C23 124.2(3)
F9 C27 C28 120.1(3)
F9 C27 C26 120.1(3)
C28 C27 C26 119.8(3)
F8 C26 C25 120.3(3)
F8 C26 C27 120.9(3)
C25 C26 C27 118.9(3)
F7 C25 C26 119.3(3)
F7 C25 C24 120.6(3)
C26 C25 C24 120.1(3)
F6 C24 C25 115.3(3)
F6 C24 C23 121.2(3)
C25 C24 C23 123.5(3)
C30 C29 C34 113.5(3)
C30 C29 B1 124.1(3)
C34 C29 B1 122.2(3)
F11 C34 C33 115.9(4)
F11 C34 C29 119.5(3)
C33 C34 C29 124.5(4)
F12 C33 C34 120.6(4)
F12 C33 C32 120.1(4)
C34 C33 C32 119.3(4)
F13 C32 C31 120.4(4)
F13 C32 C33 120.4(4)
C31 C32 C33 119.2(4)
F14 C31 C32 120.3(4)
F14 C31 C30 119.8(4)
C32 C31 C30 119.9(4)
F15 C30 C31 115.6(3)
F15 C30 C29 120.9(3)
C31 C30 C29 123.4(4)

loop_
_geom_bond_atom_site_label_1
_geom_bond_atom_site_label_2
_geom_bond_distance
I2 Te1 2.7798(4)
I1 B1 2.462(4)
I1 Te1 3.0499(4)
Te1 C15 2.166(3)
Te1 C2 2.180(3)
F5 C3 1.348(4)
F1 C8 1.345(4)
F2 C7 1.346(4)
F3 C6 1.335(4)
F4 C5 1.343(4)
F10 C28 1.348(4)
F9 C27 1.344(4)
F6 C24 1.355(4)
F7 C25 1.346(4)
F8 C26 1.336(4)
F14 C31 1.340(5)
F15 C30 1.343(4)
F13 C32 1.335(5)
F12 C33 1.350(5)
F11 C34 1.350(4)
C15 C16 1.529(5)
C15 H15A 0.9900
C15 H15B 0.9900
C16 C17 1.518(5)
C16 H16A 0.9900
C16 H16B 0.9900
C17 C22 1.380(6)
C17 C18 1.385(7)
C18 C19 1.393(6)
C18 H18A 0.9500
C19 C20 1.382(8)
C19 H19A 0.9500
C20 C21 1.371(9)
C20 H20A 0.9500
C21 C22 1.387(7)
C21 H21A 0.9500
C22 H22A 0.9500
C2 C1 1.338(5)
C2 C9 1.481(4)
C9 C10 1.393(5)
C9 C14 1.397(5)
C10 C11 1.394(5)
C10 H10A 0.9500
C11 C12 1.383(6)
C11 H11A 0.9500
C12 C13 1.379(6)
C12 H12A 0.9500
C13 C14 1.385(5)
C13 H13A 0.9500
C14 H14A 0.9500
C1 C4 1.511(5)
C1 B1 1.627(5)
C4 C3 1.392(5)
C4 C8 1.394(5)
C3 C5 1.378(5)
C5 C6 1.384(5)
C6 C7 1.377(5)
C7 C8 1.374(5)
B1 C23 1.615(5)
B1 C29 1.625(5)
C23 C24 1.391(5)
C23 C28 1.401(5)
C28 C27 1.369(5)
C27 C26 1.375(5)
C26 C25 1.372(5)
C25 C24 1.385(5)
C29 C30 1.394(5)
C29 C34 1.395(5)
C34 C33 1.374(6)
C33 C32 1.376(7)
C32 C31 1.371(7)
C31 C30 1.389(5)

loop_
_geom_torsion_atom_site_label_1
_geom_torsion_atom_site_label_2
_geom_torsion_atom_site_label_3
_geom_torsion_atom_site_label_4
_geom_torsion
B1 I1 Te1 C15 141.32(14)
B1 I1 Te1 C2 39.77(12)
B1 I1 Te1 I2 128.70(16)
C2 Te1 C15 C16 153.0(3)
I2 Te1 C15 C16 -109.9(3)
I1 Te1 C15 C16 71.1(3)
Te1 C15 C16 C17 -177.0(3)
C15 C16 C17 C22 -113.7(5)
C15 C16 C17 C18 65.1(5)
C22 C17 C18 C19 1.4(7)
C16 C17 C18 C19 -177.4(4)
C17 C18 C19 C20 -0.4(7)
C18 C19 C20 C21 -0.4(8)
C19 C20 C21 C22 0.3(9)
C18 C17 C22 C21 -1.6(7)
C16 C17 C22 C21 177.2(4)
C20 C21 C22 C17 0.8(9)
C15 Te1 C2 C1 -115.8(3)
I2 Te1 C2 C1 150.4(2)
I1 Te1 C2 C1 -34.5(2)
C15 Te1 C2 C9 73.7(3)
I2 Te1 C2 C9 -20.1(2)
I1 Te1 C2 C9 155.0(2)
C1 C2 C9 C10 120.2(4)
Te1 C2 C9 C10 -70.5(4)
C1 C2 C9 C14 -59.1(5)
Te1 C2 C9 C14 110.2(3)
C14 C9 C10 C11 1.4(6)
C2 C9 C10 C11 -178.0(4)
C9 C10 C11 C12 -0.9(7)
C10 C11 C12 C13 0.3(7)
C11 C12 C13 C14 -0.1(7)
C12 C13 C14 C9 0.6(6)
C10 C9 C14 C13 -1.2(6)
C2 C9 C14 C13 178.2(4)
C9 C2 C1 C4 -9.2(5)
Te1 C2 C1 C4 -178.4(2)
C9 C2 C1 B1 169.0(3)
Te1 C2 C1 B1 -0.3(5)
C2 C1 C4 C3 -59.1(4)
B1 C1 C4 C3 122.4(3)
C2 C1 C4 C8 124.3(3)
B1 C1 C4 C8 -54.2(4)
C8 C4 C3 F5 177.9(3)
C1 C4 C3 F5 1.1(5)
C8 C4 C3 C5 -1.4(5)
C1 C4 C3 C5 -178.2(3)
F5 C3 C5 F4 0.3(5)
C4 C3 C5 F4 179.6(3)
F5 C3 C5 C6 -178.5(3)
C4 C3 C5 C6 0.9(6)
F4 C5 C6 F3 2.1(6)
C3 C5 C6 F3 -179.1(4)
F4 C5 C6 C7 -178.2(4)
C3 C5 C6 C7 0.6(6)
F3 C6 C7 F2 -1.0(6)
C5 C6 C7 F2 179.4(3)
F3 C6 C7 C8 178.3(3)
C5 C6 C7 C8 -1.3(6)
F2 C7 C8 F1 0.6(5)
C6 C7 C8 F1 -178.7(3)
F2 C7 C8 C4 180.0(3)
C6 C7 C8 C4 0.7(5)
C3 C4 C8 F1 -180.0(3)
C1 C4 C8 F1 -3.1(5)
C3 C4 C8 C7 0.6(5)
C1 C4 C8 C7 177.5(3)
C2 C1 B1 C23 -63.7(5)
C4 C1 B1 C23 114.5(3)
C2 C1 B1 C29 157.1(3)
C4 C1 B1 C29 -24.8(4)
C2 C1 B1 I1 46.0(4)
C4 C1 B1 I1 -135.8(2)
Te1 I1 B1 C23 74.22(19)
Te1 I1 B1 C29 -164.7(2)
Te1 I1 B1 C1 -47.14(19)
C29 B1 C23 C24 127.1(3)
C1 B1 C23 C24 -10.6(5)
I1 B1 C23 C24 -121.2(3)
C29 B1 C23 C28 -50.9(4)
C1 B1 C23 C28 171.4(3)
I1 B1 C23 C28 60.8(3)
C24 C23 C28 F10 -178.1(3)
B1 C23 C28 F10 0.2(5)
C24 C23 C28 C27 1.4(5)
B1 C23 C28 C27 179.6(3)
F10 C28 C27 F9 -2.0(5)
C23 C28 C27 F9 178.5(3)
F10 C28 C27 C26 177.9(3)
C23 C28 C27 C26 -1.5(5)
F9 C27 C26 F8 0.7(5)
C28 C27 C26 F8 -179.3(3)
F9 C27 C26 C25 -179.5(3)
C28 C27 C26 C25 0.5(5)
F8 C26 C25 F7 1.2(5)
C27 C26 C25 F7 -178.6(3)
F8 C26 C25 C24 -179.7(3)
C27 C26 C25 C24 0.5(5)
F7 C25 C24 F6 -0.9(5)
C26 C25 C24 F6 180.0(3)
F7 C25 C24 C23 178.5(3)
C26 C25 C24 C23 -0.6(5)
C28 C23 C24 F6 179.1(3)
B1 C23 C24 F6 1.0(5)
C28 C23 C24 C25 -0.3(5)
B1 C23 C24 C25 -178.4(3)
C23 B1 C29 C30 -21.5(5)
C1 B1 C29 C30 118.0(3)
I1 B1 C29 C30 -131.7(3)
C23 B1 C29 C34 163.9(3)
C1 B1 C29 C34 -56.6(4)
I1 B1 C29 C34 53.7(4)
C30 C29 C34 F11 -176.1(3)
B1 C29 C34 F11 -1.0(5)
C30 C29 C34 C33 2.9(5)
B1 C29 C34 C33 178.0(3)
F11 C34 C33 F12 -3.6(5)
C29 C34 C33 F12 177.2(3)
F11 C34 C33 C32 175.0(4)
C29 C34 C33 C32 -4.1(6)
F12 C33 C32 F13 0.3(7)
C34 C33 C32 F13 -178.4(4)
F12 C33 C32 C31 -179.2(4)
C34 C33 C32 C31 2.1(6)
F13 C32 C31 F14 1.6(7)
C33 C32 C31 F14 -178.9(4)
F13 C32 C31 C30 -178.9(4)
C33 C32 C31 C30 0.6(7)
F14 C31 C30 F15 -0.8(5)
C32 C31 C30 F15 179.8(4)
F14 C31 C30 C29 177.8(3)
C32 C31 C30 C29 -1.7(6)
C34 C29 C30 F15 178.4(3)
B1 C29 C30 F15 3.4(5)
C34 C29 C30 C31 0.0(5)
B1 C29 C30 C31 -175.0(3)
